data_4082448
loop_
_publ_author_name
'Xie, Hongyan'
'Mou, Zehuai'
'Liu, Bo'
'Li, Ping'
'Rong, Weifeng'
'Li, Shihui'
'Cui, Dongmei'

_publ_section_title
;
 Phosphinimino-amino Magnesium Complexes: Synthesis and Catalysis of
 Heteroselective ROP ofrac-Lactide
;
_journal_issue 3
_journal_name_full Organometallics
_journal_page_first 722
_journal_paper_doi 10.1021/om401056s
_journal_volume 33
_journal_year 2014
_chemical_formula_sum 'C46 H55 Mg N2 O P'
_chemical_formula_weight 707.20
_chemical_name_systematic
; 
 ? 
;
_space_group_IT_number 61
_symmetry_cell_setting orthorhombic
_symmetry_space_group_name_Hall '-P 2ac 2ab'
_symmetry_space_group_name_H-M 'P b c a'
_atom_sites_solution_hydrogens geom
_atom_sites_solution_primary direct
_atom_sites_solution_secondary difmap
_audit_creation_method SHELXL-97
_cell_angle_alpha 90.00
_cell_angle_beta 90.00
_cell_angle_gamma 90.00
_cell_formula_units_Z 8
_cell_length_a 18.0013(14)
_cell_length_b 19.5713(16)
_cell_length_c 23.3879(19)
_cell_measurement_temperature 293(2)
_cell_volume 8239.8(11)
_computing_structure_refinement 'SHELXL-97 (Sheldrick, 1997)'
_computing_structure_solution 'SHELXS-97 (Sheldrick, 1990)'
_diffrn_ambient_temperature 293(2)
_diffrn_measured_fraction_theta_full 0.999
_diffrn_measured_fraction_theta_max 0.999
_diffrn_radiation_monochromator graphite
_diffrn_radiation_source 'fine-focus sealed tube'
_diffrn_radiation_type MoK\a
_diffrn_radiation_wavelength 0.71073
_diffrn_reflns_av_R_equivalents 0.1300
_diffrn_reflns_av_sigmaI/netI 0.0873
_diffrn_reflns_limit_h_max 21
_diffrn_reflns_limit_h_min -17
_diffrn_reflns_limit_k_max 23
_diffrn_reflns_limit_k_min -21
_diffrn_reflns_limit_l_max 27
_diffrn_reflns_limit_l_min -27
_diffrn_reflns_number 46847
_diffrn_reflns_theta_full 25.04
_diffrn_reflns_theta_max 25.04
_diffrn_reflns_theta_min 1.74
_exptl_absorpt_coefficient_mu 0.117
_exptl_absorpt_correction_T_max 0.9826
_exptl_absorpt_correction_T_min 0.9769
_exptl_absorpt_correction_type multi-scan
_exptl_crystal_density_diffrn 1.140
_exptl_crystal_density_method 'not measured'
_exptl_crystal_F_000 3040
_exptl_crystal_size_max 0.20
_exptl_crystal_size_mid 0.18
_exptl_crystal_size_min 0.15
_refine_diff_density_max 0.388
_refine_diff_density_min -0.259
_refine_diff_density_rms 0.050
_refine_ls_extinction_method none
_refine_ls_goodness_of_fit_ref 1.004
_refine_ls_hydrogen_treatment constr
_refine_ls_matrix_type full
_refine_ls_number_parameters 465
_refine_ls_number_reflns 7274
_refine_ls_number_restraints 0
_refine_ls_restrained_S_all 1.004
_refine_ls_R_factor_all 0.1454
_refine_ls_R_factor_gt 0.0697
_refine_ls_shift/su_max 0.000
_refine_ls_shift/su_mean 0.000
_refine_ls_structure_factor_coef Fsqd
_refine_ls_weighting_details 'calc w=1/[\s^2^(Fo^2^)+(0.0732P)^2^+3.9452P] where P=(Fo^2^+2Fc^2^)/3'
_refine_ls_weighting_scheme calc
_refine_ls_wR_factor_gt 0.1494
_refine_ls_wR_factor_ref 0.1839
_reflns_number_gt 3839
_reflns_number_total 7274
_reflns_threshold_expression >2sigma(I)
_cod_data_source_file om401056s_si_002.cif
_cod_data_source_block 3
_cod_depositor_comments
;
The following automatic conversions were performed:

'_symmetry_cell_setting' value 'Orthorhombic' changed to
'orthorhombic' according to
/usr/data/users/saulius/automatic-downloads/current/ACS/lib/dictionaries/cif_core.dic
dictionary named 'cif_core.dic' version 2.4.2 from 2011-04-26.

Automatic conversion script
Id: cif_fix_values 2281 2013-09-26 08:29:07Z andrius 
;
_cod_original_sg_symbol_H-M Pbca
_cod_database_code 4082448

loop_
_symmetry_equiv_pos_as_xyz
'x, y, z'
'-x+1/2, -y, z+1/2'
'-x, y+1/2, -z+1/2'
'x+1/2, -y+1/2, -z'
'-x, -y, -z'
'x-1/2, y, -z-1/2'
'x, -y-1/2, z-1/2'
'-x-1/2, y-1/2, z'

loop_
_atom_site_label
_atom_site_type_symbol
_atom_site_fract_x
_atom_site_fract_y
_atom_site_fract_z
_atom_site_U_iso_or_equiv
_atom_site_adp_type
_atom_site_occupancy
_atom_site_symmetry_multiplicity
_atom_site_calc_flag
_atom_site_refinement_flags
Mg1 Mg 0.65236(7) 0.18410(6) 0.70871(5) 0.0403(3) Uani 1 1 d .
P1 P 0.52397(6) 0.22376(5) 0.63454(4) 0.0394(3) Uani 1 1 d .
N1 N 0.62746(17) 0.27977(14) 0.74136(12) 0.0366(7) Uani 1 1 d .
N2 N 0.60877(17) 0.20116(14) 0.62802(12) 0.0400(8) Uani 1 1 d .
O1 O 0.76255(15) 0.18012(13) 0.68907(12) 0.0587(8) Uani 1 1 d .
C1 C 0.6755(2) 0.32927(19) 0.76638(15) 0.0399(9) Uani 1 1 d .
C2 C 0.6734(2) 0.39824(18) 0.74930(16) 0.0446(10) Uani 1 1 d .
C3 C 0.7269(2) 0.4423(2) 0.77089(18) 0.0554(12) Uani 1 1 d .
H3 H 0.7257 0.4879 0.7599 0.067 Uiso 1 1 calc R
C4 C 0.7811(2) 0.4213(2) 0.80754(19) 0.0606(12) Uani 1 1 d .
H4 H 0.8165 0.4520 0.8209 0.073 Uiso 1 1 calc R
C5 C 0.7826(2) 0.3542(2) 0.82435(18) 0.0589(12) Uani 1 1 d .
H5 H 0.8193 0.3398 0.8496 0.071 Uiso 1 1 calc R
C6 C 0.7307(2) 0.3073(2) 0.80454(16) 0.0477(10) Uani 1 1 d .
C7 C 0.5536(2) 0.28667(17) 0.74251(14) 0.0357(9) Uani 1 1 d .
C8 C 0.5069(2) 0.25304(18) 0.70359(15) 0.0409(9) Uani 1 1 d .
H8 H 0.4589 0.2451 0.7169 0.049 Uiso 1 1 calc R
C9 C 0.4568(2) 0.15516(19) 0.62465(15) 0.0408(9) Uani 1 1 d .
C10 C 0.4673(2) 0.0964(2) 0.65711(16) 0.0495(11) Uani 1 1 d .
H10 H 0.5069 0.0941 0.6826 0.059 Uiso 1 1 calc R
C11 C 0.4192(2) 0.0410(2) 0.65193(18) 0.0571(12) Uani 1 1 d .
H11 H 0.4270 0.0016 0.6734 0.069 Uiso 1 1 calc R
C12 C 0.3602(3) 0.0450(2) 0.61496(19) 0.0624(12) Uani 1 1 d .
H12 H 0.3276 0.0083 0.6115 0.075 Uiso 1 1 calc R
C13 C 0.3491(3) 0.1026(2) 0.5832(2) 0.0662(13) Uani 1 1 d .
H13 H 0.3087 0.1049 0.5584 0.079 Uiso 1 1 calc R
C14 C 0.3970(2) 0.1573(2) 0.58746(17) 0.0536(11) Uani 1 1 d .
H14 H 0.3891 0.1960 0.5652 0.064 Uiso 1 1 calc R
C15 C 0.4983(2) 0.2867(2) 0.58103(16) 0.0442(10) Uani 1 1 d .
C16 C 0.4735(2) 0.3509(2) 0.59669(17) 0.0512(11) Uani 1 1 d .
H16 H 0.4665 0.3611 0.6352 0.061 Uiso 1 1 calc R
C17 C 0.4589(3) 0.4001(2) 0.5558(2) 0.0671(13) Uani 1 1 d .
H17 H 0.4422 0.4431 0.5668 0.081 Uiso 1 1 calc R
C18 C 0.4691(3) 0.3854(3) 0.4991(2) 0.0763(15) Uani 1 1 d .
H18 H 0.4598 0.4187 0.4716 0.092 Uiso 1 1 calc R
C19 C 0.4931(3) 0.3216(3) 0.48259(19) 0.0701(14) Uani 1 1 d .
H19 H 0.4998 0.3117 0.4440 0.084 Uiso 1 1 calc R
C20 C 0.5071(2) 0.2724(2) 0.52327(16) 0.0575(12) Uani 1 1 d .
H20 H 0.5226 0.2291 0.5119 0.069 Uiso 1 1 calc R
C21 C 0.6527(2) 0.1984(2) 0.57728(17) 0.0531(11) Uani 1 1 d .
C22 C 0.6640(3) 0.1360(2) 0.54985(19) 0.0667(13) Uani 1 1 d .
C23 C 0.7123(4) 0.1335(3) 0.5029(2) 0.104(2) Uani 1 1 d .
H23 H 0.7205 0.0921 0.4844 0.125 Uiso 1 1 calc R
C24 C 0.7475(4) 0.1912(3) 0.4841(3) 0.126(3) Uani 1 1 d .
H24 H 0.7789 0.1888 0.4525 0.152 Uiso 1 1 calc R
C25 C 0.7369(3) 0.2524(3) 0.5113(2) 0.102(2) Uani 1 1 d .
H25 H 0.7614 0.2911 0.4981 0.122 Uiso 1 1 calc R
C26 C 0.6902(3) 0.2575(2) 0.55830(19) 0.0646(13) Uani 1 1 d .
C27 C 0.6308(2) 0.09601(18) 0.76019(16) 0.0464(10) Uani 1 1 d .
H27A H 0.6174 0.0584 0.7352 0.056 Uiso 1 1 calc R
H27B H 0.6763 0.0834 0.7797 0.056 Uiso 1 1 calc R
C28 C 0.5686(2) 0.1052(2) 0.80541(18) 0.0651(13) Uani 1 1 d .
H28A H 0.5699 0.1522 0.8184 0.078 Uiso 1 1 calc R
H28B H 0.5213 0.0984 0.7864 0.078 Uiso 1 1 calc R
C29 C 0.5704(3) 0.0609(3) 0.8560(2) 0.0776(15) Uani 1 1 d .
H29A H 0.5723 0.0137 0.8434 0.093 Uiso 1 1 calc R
H29B H 0.5246 0.0670 0.8772 0.093 Uiso 1 1 calc R
C30 C 0.6360(3) 0.0742(3) 0.8962(2) 0.0826(15) Uani 1 1 d .
H30A H 0.6817 0.0704 0.8753 0.124 Uiso 1 1 calc R
H30B H 0.6355 0.0412 0.9266 0.124 Uiso 1 1 calc R
H30C H 0.6319 0.1193 0.9120 0.124 Uiso 1 1 calc R
C31 C 0.8182(3) 0.2324(3) 0.6807(3) 0.0839(16) Uani 1 1 d .
H31A H 0.7977 0.2700 0.6588 0.101 Uiso 1 1 calc R
H31B H 0.8348 0.2499 0.7174 0.101 Uiso 1 1 calc R
C32 C 0.8796(3) 0.2021(3) 0.6505(3) 0.113(2) Uani 1 1 d .
H32A H 0.9245 0.2047 0.6733 0.136 Uiso 1 1 calc R
H32B H 0.8880 0.2257 0.6147 0.136 Uiso 1 1 calc R
C33 C 0.8595(3) 0.1305(3) 0.6400(3) 0.107(2) Uani 1 1 d .
H33A H 0.8452 0.1240 0.6003 0.129 Uiso 1 1 calc R
H33B H 0.9011 0.1006 0.6484 0.129 Uiso 1 1 calc R
C34 C 0.7975(3) 0.1156(2) 0.6776(3) 0.0942(19) Uani 1 1 d .
H34A H 0.7628 0.0846 0.6592 0.113 Uiso 1 1 calc R
H34B H 0.8148 0.0948 0.7128 0.113 Uiso 1 1 calc R
C35 C 0.6157(2) 0.42568(19) 0.70834(17) 0.0531(11) Uani 1 1 d .
H35A H 0.6044 0.3915 0.6802 0.080 Uiso 1 1 calc R
H35B H 0.6346 0.4658 0.6897 0.080 Uiso 1 1 calc R
H35C H 0.5714 0.4371 0.7291 0.080 Uiso 1 1 calc R
C36 C 0.7343(3) 0.2343(2) 0.82627(19) 0.0693(14) Uani 1 1 d .
H36A H 0.7566 0.2057 0.7977 0.104 Uiso 1 1 calc R
H36B H 0.6849 0.2184 0.8343 0.104 Uiso 1 1 calc R
H36C H 0.7635 0.2328 0.8606 0.104 Uiso 1 1 calc R
C37 C 0.5160(2) 0.32489(18) 0.79002(15) 0.0411(9) Uani 1 1 d .
C38 C 0.5436(3) 0.3216(2) 0.84536(16) 0.0525(11) Uani 1 1 d .
H38 H 0.5870 0.2974 0.8526 0.063 Uiso 1 1 calc R
C39 C 0.5073(3) 0.3537(3) 0.88944(19) 0.0694(14) Uani 1 1 d .
H39 H 0.5264 0.3511 0.9263 0.083 Uiso 1 1 calc R
C40 C 0.4427(4) 0.3897(3) 0.8795(2) 0.0833(17) Uani 1 1 d .
H40 H 0.4180 0.4107 0.9096 0.100 Uiso 1 1 calc R
C41 C 0.4151(3) 0.3944(2) 0.8249(2) 0.0713(14) Uani 1 1 d .
H41 H 0.3721 0.4194 0.8179 0.086 Uiso 1 1 calc R
C42 C 0.4514(2) 0.3621(2) 0.78021(18) 0.0536(11) Uani 1 1 d .
H42 H 0.4324 0.3653 0.7433 0.064 Uiso 1 1 calc R
C43 C 0.6806(3) 0.3245(2) 0.5891(2) 0.0702(14) Uani 1 1 d .
H43A H 0.6293 0.3387 0.5846 0.084 Uiso 1 1 calc R
H43B H 0.6888 0.3165 0.6295 0.084 Uiso 1 1 calc R
C44 C 0.7285(4) 0.3815(3) 0.5712(3) 0.114(2) Uani 1 1 d .
H44A H 0.7796 0.3679 0.5739 0.171 Uiso 1 1 calc R
H44B H 0.7200 0.4201 0.5957 0.171 Uiso 1 1 calc R
H44C H 0.7172 0.3938 0.5325 0.171 Uiso 1 1 calc R
C45 C 0.6285(3) 0.0701(2) 0.5694(2) 0.0727(14) Uani 1 1 d .
H45A H 0.6652 0.0338 0.5690 0.087 Uiso 1 1 calc R
H45B H 0.6109 0.0753 0.6084 0.087 Uiso 1 1 calc R
C46 C 0.5647(4) 0.0510(3) 0.5315(2) 0.106(2) Uani 1 1 d .
H46A H 0.5306 0.0886 0.5291 0.160 Uiso 1 1 calc R
H46B H 0.5397 0.0119 0.5472 0.160 Uiso 1 1 calc R
H46C H 0.5830 0.0402 0.4940 0.160 Uiso 1 1 calc R

loop_
_atom_site_aniso_label
_atom_site_aniso_U_11
_atom_site_aniso_U_22
_atom_site_aniso_U_33
_atom_site_aniso_U_23
_atom_site_aniso_U_13
_atom_site_aniso_U_12
Mg1 0.0402(8) 0.0341(7) 0.0466(7) 0.0008(6) 0.0020(6) -0.0026(6)
P1 0.0440(6) 0.0404(6) 0.0337(5) -0.0014(5) 0.0000(5) -0.0043(5)
N1 0.038(2) 0.0296(16) 0.0421(18) 0.0006(14) -0.0064(14) -0.0030(15)
N2 0.0415(19) 0.0407(18) 0.0379(17) 0.0009(14) 0.0079(15) -0.0027(15)
O1 0.0402(17) 0.0425(17) 0.093(2) 0.0074(16) 0.0107(15) -0.0032(14)
C1 0.036(2) 0.044(2) 0.040(2) -0.0034(18) -0.0004(18) -0.0059(18)
C2 0.056(3) 0.033(2) 0.045(2) -0.0013(18) 0.006(2) -0.007(2)
C3 0.062(3) 0.038(2) 0.067(3) -0.004(2) 0.004(2) -0.011(2)
C4 0.053(3) 0.057(3) 0.072(3) -0.012(2) -0.002(2) -0.022(2)
C5 0.049(3) 0.071(3) 0.057(3) -0.009(2) -0.009(2) -0.007(2)
C6 0.050(3) 0.042(2) 0.051(2) -0.002(2) -0.008(2) -0.005(2)
C7 0.046(3) 0.028(2) 0.034(2) 0.0020(16) -0.0007(18) -0.0057(18)
C8 0.037(2) 0.044(2) 0.042(2) -0.0015(18) 0.0067(18) -0.0053(18)
C9 0.045(2) 0.042(2) 0.035(2) -0.0070(18) 0.0023(18) -0.0030(19)
C10 0.046(3) 0.059(3) 0.044(2) 0.004(2) -0.0079(19) -0.012(2)
C11 0.060(3) 0.053(3) 0.058(3) 0.009(2) -0.003(2) -0.009(2)
C12 0.060(3) 0.061(3) 0.067(3) -0.005(2) -0.006(3) -0.017(2)
C13 0.059(3) 0.061(3) 0.078(3) 0.001(3) -0.024(3) -0.012(3)
C14 0.057(3) 0.046(3) 0.058(3) -0.002(2) -0.015(2) -0.007(2)
C15 0.044(2) 0.047(3) 0.042(2) 0.0010(19) -0.0029(18) -0.005(2)
C16 0.052(3) 0.054(3) 0.048(2) -0.001(2) -0.001(2) 0.001(2)
C17 0.083(4) 0.053(3) 0.065(3) 0.008(2) -0.006(3) 0.009(3)
C18 0.095(4) 0.073(4) 0.061(3) 0.024(3) -0.009(3) 0.001(3)
C19 0.094(4) 0.076(4) 0.040(3) 0.007(2) -0.006(2) -0.008(3)
C20 0.080(3) 0.053(3) 0.039(2) -0.001(2) -0.003(2) -0.005(2)
C21 0.054(3) 0.055(3) 0.050(3) -0.001(2) 0.014(2) 0.002(2)
C22 0.081(4) 0.061(3) 0.058(3) -0.008(2) 0.025(3) 0.004(3)
C23 0.149(6) 0.079(4) 0.086(4) -0.018(3) 0.055(4) 0.003(4)
C24 0.184(7) 0.098(5) 0.097(5) -0.002(4) 0.096(5) 0.015(5)
C25 0.132(5) 0.079(4) 0.094(4) 0.007(3) 0.071(4) -0.010(4)
C26 0.071(3) 0.062(3) 0.061(3) 0.001(2) 0.027(3) -0.004(3)
C27 0.043(2) 0.045(2) 0.051(2) 0.0059(19) 0.002(2) -0.0004(19)
C28 0.051(3) 0.078(3) 0.067(3) 0.022(3) 0.006(2) 0.004(3)
C29 0.062(3) 0.093(4) 0.078(4) 0.006(3) 0.008(3) 0.004(3)
C30 0.073(4) 0.099(4) 0.076(3) -0.002(3) -0.013(3) -0.002(3)
C31 0.050(3) 0.065(3) 0.137(5) 0.004(3) 0.019(3) -0.020(3)
C32 0.073(4) 0.092(5) 0.175(6) -0.032(4) 0.055(4) -0.026(3)
C33 0.064(4) 0.096(5) 0.162(6) -0.023(4) 0.044(4) -0.004(3)
C34 0.072(4) 0.051(3) 0.159(6) 0.013(3) 0.041(4) 0.014(3)
C35 0.069(3) 0.037(2) 0.053(2) 0.008(2) 0.002(2) -0.004(2)
C36 0.078(4) 0.059(3) 0.072(3) 0.006(2) -0.032(3) -0.003(3)
C37 0.049(3) 0.033(2) 0.041(2) -0.0035(17) 0.003(2) -0.0096(19)
C38 0.066(3) 0.049(3) 0.042(2) -0.002(2) -0.002(2) -0.014(2)
C39 0.096(4) 0.070(3) 0.043(3) -0.015(2) 0.013(3) -0.027(3)
C40 0.105(5) 0.072(4) 0.073(4) -0.036(3) 0.040(3) -0.022(3)
C41 0.070(4) 0.056(3) 0.087(4) -0.027(3) 0.019(3) -0.004(3)
C42 0.058(3) 0.050(3) 0.052(3) -0.011(2) 0.006(2) 0.000(2)
C43 0.080(4) 0.060(3) 0.070(3) 0.003(3) 0.025(3) -0.012(3)
C44 0.143(6) 0.077(4) 0.122(5) 0.004(4) 0.047(4) -0.038(4)
C45 0.093(4) 0.053(3) 0.072(3) -0.011(2) 0.011(3) 0.000(3)
C46 0.159(6) 0.080(4) 0.080(4) -0.001(3) 0.000(4) 0.009(4)

loop_
_atom_type_symbol
_atom_type_description
_atom_type_scat_dispersion_real
_atom_type_scat_dispersion_imag
_atom_type_scat_source
C C 0.0033 0.0016 'International Tables Vol C Tables 4.2.6.8 and 6.1.1.4'
H H 0.0000 0.0000 'International Tables Vol C Tables 4.2.6.8 and 6.1.1.4'
N N 0.0061 0.0033 'International Tables Vol C Tables 4.2.6.8 and 6.1.1.4'
O O 0.0106 0.0060 'International Tables Vol C Tables 4.2.6.8 and 6.1.1.4'
Mg Mg 0.0486 0.0363 'International Tables Vol C Tables 4.2.6.8 and 6.1.1.4'
P P 0.1023 0.0942 'International Tables Vol C Tables 4.2.6.8 and 6.1.1.4'

loop_
_geom_angle_atom_site_label_1
_geom_angle_atom_site_label_2
_geom_angle_atom_site_label_3
_geom_angle
O1 Mg1 N2 99.76(13)
O1 Mg1 N1 109.17(13)
N2 Mg1 N1 96.22(12)
O1 Mg1 C27 105.82(14)
N2 Mg1 C27 125.06(14)
N1 Mg1 C27 118.82(14)
N2 P1 C8 110.42(17)
N2 P1 C15 111.42(17)
C8 P1 C15 111.79(18)
N2 P1 C9 114.72(17)
C8 P1 C9 104.08(17)
C15 P1 C9 104.10(18)
C7 N1 C1 121.8(3)
C7 N1 Mg1 108.3(2)
C1 N1 Mg1 129.4(2)
C21 N2 P1 128.3(3)
C21 N2 Mg1 122.8(3)
P1 N2 Mg1 108.65(15)
C34 O1 C31 107.1(3)
C34 O1 Mg1 120.1(3)
C31 O1 Mg1 132.7(3)
C6 C1 C2 119.5(3)
C6 C1 N1 118.9(3)
C2 C1 N1 121.3(3)
C3 C2 C1 118.3(4)
C3 C2 C35 119.2(4)
C1 C2 C35 122.6(3)
C4 C3 C2 122.7(4)
C3 C4 C5 118.9(4)
C4 C5 C6 121.6(4)
C5 C6 C1 119.0(4)
C5 C6 C36 118.9(4)
C1 C6 C36 122.1(3)
N1 C7 C8 122.4(3)
N1 C7 C37 121.0(3)
C8 C7 C37 116.3(3)
C7 C8 P1 130.5(3)
C14 C9 C10 118.2(4)
C14 C9 P1 125.0(3)
C10 C9 P1 116.8(3)
C9 C10 C11 120.8(4)
C12 C11 C10 119.5(4)
C13 C12 C11 120.2(4)
C12 C13 C14 120.7(4)
C13 C14 C9 120.5(4)
C16 C15 C20 118.5(4)
C16 C15 P1 121.1(3)
C20 C15 P1 120.3(3)
C17 C16 C15 120.8(4)
C18 C17 C16 119.9(5)
C17 C18 C19 120.3(4)
C20 C19 C18 119.9(4)
C19 C20 C15 120.7(4)
C22 C21 C26 120.2(4)
C22 C21 N2 119.7(4)
C26 C21 N2 119.7(4)
C21 C22 C23 118.8(5)
C21 C22 C45 123.1(4)
C23 C22 C45 118.1(4)
C24 C23 C22 120.7(5)
C23 C24 C25 120.4(5)
C24 C25 C26 121.1(5)
C25 C26 C21 118.7(4)
C25 C26 C43 120.8(4)
C21 C26 C43 120.5(4)
C28 C27 Mg1 114.9(3)
C29 C28 C27 117.7(4)
C28 C29 C30 114.4(4)
C32 C31 O1 107.8(4)
C31 C32 C33 106.7(4)
C34 C33 C32 106.2(5)
O1 C34 C33 105.9(4)
C38 C37 C42 118.5(4)
C38 C37 C7 120.3(4)
C42 C37 C7 121.1(3)
C39 C38 C37 120.6(4)
C38 C39 C40 120.5(5)
C41 C40 C39 119.7(5)
C40 C41 C42 120.0(5)
C41 C42 C37 120.6(4)
C44 C43 C26 117.2(4)
C46 C45 C22 111.0(4)

loop_
_geom_bond_atom_site_label_1
_geom_bond_atom_site_label_2
_geom_bond_distance
Mg1 O1 2.038(3)
Mg1 N2 2.071(3)
Mg1 N1 2.071(3)
Mg1 C27 2.138(4)
P1 N2 1.597(3)
P1 C8 1.741(4)
P1 C15 1.815(4)
P1 C9 1.821(4)
N1 C7 1.336(4)
N1 C1 1.424(4)
N2 C21 1.427(5)
O1 C34 1.436(5)
O1 C31 1.445(5)
C1 C6 1.404(5)
C1 C2 1.408(5)
C2 C3 1.387(5)
C2 C35 1.512(5)
C3 C4 1.362(6)
C4 C5 1.371(6)
C5 C6 1.390(5)
C6 C36 1.516(5)
C7 C8 1.404(5)
C7 C37 1.502(5)
C9 C14 1.385(5)
C9 C10 1.391(5)
C10 C11 1.392(5)
C11 C12 1.372(6)
C12 C13 1.365(6)
C13 C14 1.380(5)
C15 C16 1.384(5)
C15 C20 1.389(5)
C16 C17 1.382(5)
C17 C18 1.369(6)
C18 C19 1.377(6)
C19 C20 1.377(6)
C21 C22 1.395(6)
C21 C26 1.411(6)
C22 C23 1.400(6)
C22 C45 1.510(6)
C23 C24 1.368(7)
C24 C25 1.371(7)
C25 C26 1.386(6)
C26 C43 1.505(6)
C27 C28 1.551(5)
C28 C29 1.466(6)
C29 C30 1.533(6)
C31 C32 1.439(7)
C32 C33 1.469(7)
C33 C34 1.451(7)
C37 C38 1.388(5)
C37 C42 1.391(5)
C38 C39 1.372(6)
C39 C40 1.379(7)
C40 C41 1.374(7)
C41 C42 1.385(6)
C43 C44 1.472(6)
C45 C46 1.498(7)
